data_2001918
loop_
_publ_author_name
'Sekar, K.'
'Parthasarathy, S.'
'Kundu, A. B.'
'Barik, B. R.'

_publ_section_title
;
 Structure of zizyberannalic acid
;
_journal_issue 3
_journal_name_full 'Acta Crystallographica Section C'
_journal_page_first 616
_journal_page_last 618
_journal_paper_doi 10.1107/S0108270192010047
_journal_volume 49
_journal_year 1993
_chemical_formula_sum 'C30 H46 O4'
_chemical_formula_weight 470.69
_symmetry_cell_setting monoclinic
_symmetry_space_group_name_Hall 'C 2y'
_symmetry_space_group_name_H-M 'C 1 2 1'
_atom_type_scat_source IntTabIV
_cell_angle_alpha 90
_cell_angle_beta 119.21(2)
_cell_angle_gamma 90
_cell_formula_units_Z 4
_cell_length_a 17.002(2)
_cell_length_b 18.399(2)
_cell_length_c 10.0560(10)
_cell_measurement_reflns_used 25
_cell_measurement_temperature 293
_cell_measurement_theta_max 35
_cell_measurement_theta_min 25
_cell_volume 2745.7(7)
_diffrn_measurement_device 'Enraf-Nonius CAD-4'
_diffrn_measurement_method \w-2\q
_diffrn_radiation_type CuK\a
_diffrn_radiation_wavelength 1.5418
_diffrn_reflns_av_R_equivalents 0.085
_diffrn_reflns_limit_h_max 20
_diffrn_reflns_limit_h_min 0
_diffrn_reflns_limit_k_max 22
_diffrn_reflns_limit_k_min 0
_diffrn_reflns_limit_l_max 12
_diffrn_reflns_limit_l_min -12
_diffrn_reflns_number 2666
_diffrn_reflns_theta_max 70
_diffrn_standards_decay_% 0
_diffrn_standards_interval_time 120
_diffrn_standards_number 3
_exptl_absorpt_coefficient_mu 0.543
_exptl_absorpt_correction_T_max 0.989
_exptl_absorpt_correction_T_min 0.948
_exptl_absorpt_correction_type '\y-scan method'
_exptl_crystal_colour colourless
_exptl_crystal_density_diffrn 1.139
_exptl_crystal_description needle
_exptl_crystal_size_max 0.25
_exptl_crystal_size_mid 0.20
_exptl_crystal_size_min 0.20
_refine_diff_density_max 0.309
_refine_diff_density_min -0.206
_refine_ls_goodness_of_fit_obs 1.918
_refine_ls_hydrogen_treatment 'H-atom coordinates refined isotropically'
_refine_ls_number_parameters 490
_refine_ls_number_reflns 2035
_refine_ls_R_factor_obs 0.056
_refine_ls_shift/esd_max 0.070
_refine_ls_structure_factor_coef F
_refine_ls_weighting_details 'w = 1/[\s^2^(F)+0.000943F^2^]'
_refine_ls_weighting_scheme calc
_refine_ls_wR_factor_obs 0.061
_reflns_number_observed 2035
_reflns_number_total 2578
_reflns_observed_criterion I>3.0\s(I)
_cod_data_source_file li1025.cif
_cod_data_source_block li1025_structure_1_of_1
_cod_depositor_comments
;
The following automatic conversions were performed:

'_refine_ls_weighting_scheme' value 'w = 1/[\s^2^(F)+0.000943F^2^]'
was changed to 'calc'. New tag '_refine_ls_weighting_details' was
created. The value of the new tag was set to 'w =
1/[\s^2^(F)+0.000943F^2^]'.

Automatic conversion script
Id: cif_fix_values 3143 2015-03-26 13:38:13Z robertas 
;
_cod_original_cell_volume 2745.7(8)
_cod_database_code 2001918

loop_
_atom_site_label
_atom_site_fract_x
_atom_site_fract_y
_atom_site_fract_z
_atom_site_U_iso_or_equiv
C1 .0343(5) .0646 .8605(9) .110(4)
C2 .1152(3) .0205(4) .8855(5) .062(2)
C3 .1395(3) -.0333(4) 1.0173(5) .061(2)
C4 .2401(3) -.0546(4) 1.0773(5) .058(2)
C5 .2669(3) -.0057(4) .9810(4) .051(2)
C6 .3639(3) .0114(4) 1.0337(6) .070(2)
C7 .3689(3) .0466(4) .8982(5) .066(2)
C8 .3093(2) .1153(4) .8341(4) .050(2)
C9 .2106(3) .0980(4) .7990(4) .048(2)
C10 .2048(3) .0610(4) .9334(4) .052(2)
C11 .1487(3) .1637(4) .7296(5) .061(2)
C12 .1511(3) .1947(4) .5922(5) .060(2)
C13 .2484(3) .2102(4) .6270(4) .048(2)
C14 .3053(2) .1389(4) .6788(4) .048(2)
C15 .4026(3) .1540(4) .7051(5) .062(2)
C16 .4063(3) .1929(4) .5725(5) .065(2)
C17 .3544(3) .2643(4) .5388(5) .061(2)
C18 .2553(3) .2468(4) .4971(5) .055(2)
C19 .2044(3) .3189(4) .4296(5) .068(2)
C20 .1062(4) .3132(5) .3186(7) .094(3)
C21 .2589(4) .3542(5) .3597(7) .093(3)
C22 .3397(4) .3054(4) .3951(6) .080(3)
C23 .2971(4) -.0412(5) 1.2494(5) .082(3)
C24 .2500(4) -.1342(4) 1.0479(7) .085(3)
C25 .2233(4) .1142(4) 1.0654(5) .073(3)
C26 .3526(3) .1759(4) .9551(5) .068(2)
C27 .2655(3) .0796(4) .5562(5) .064(2)
C28 .4032(3) .3144(4) .6748(5) .059(2)
C29 .0520(6) .3654(7) .3312(14) .173(6)
C30 .0743(5) .2558(8) .2092(8) .154(5)
O31 .0781(2) -.0927(4) .9663(4) .083(2)
O32 -.0399(4) .0569(5) .7624(9) .183(5)
O33 .4883(3) .3251(4) .7108(5) .103(2)
O34 .3727(2) .3421(4) .7485(4) .080(2)

loop_
_geom_angle_atom_site_label_1
_geom_angle_atom_site_label_2
_geom_angle_atom_site_label_3
_geom_angle
_geom_angle_publ_flag
C2 C1 O32 126.5(5) yes
C1 C2 C10 118.2(5) yes
C1 C2 C3 109.2(4) yes
C3 C2 C10 103.4(4) yes
C2 C3 O31 110.0(4) yes
C2 C3 C4 106.1(4) yes
C4 C3 O31 114.8(5) yes
C3 C4 C24 111.8(5) yes
C3 C4 C23 111.4(5) yes
C3 C4 C5 102.4(4) yes
C23 C4 C24 107.8(5) yes
C5 C4 C24 110.2(5) yes
C5 C4 C23 113.3(5) yes
C9 C11 C12 113.3(5) yes
C11 C12 C13 111.5(4) yes
C12 C13 C18 114.2(4) yes
C12 C13 C14 110.0(5) yes
C14 C13 C18 111.3(5) yes
C8 C14 C13 106.3(3) yes
C13 C14 C27 111.8(4) yes
C13 C14 C15 109.8(5) yes
C8 C14 C27 112.7(4) yes
C8 C14 C15 110.3(3) yes
C15 C14 C27 106.1(4) yes
C14 C15 C16 114.9(4) yes
C15 C16 C17 109.2(4) yes
C4 C5 C10 107.0(4) yes
C4 C5 C6 120.7(4) yes
C6 C5 C10 114.4(5) yes
C5 C6 C7 107.5(4) yes
C6 C7 C8 113.7(4) yes
C7 C8 C26 107.3(4) yes
C7 C8 C14 109.7(4) yes
C7 C8 C9 109.8(5) yes
C14 C8 C26 110.6(4) yes
C9 C8 C26 111.7(4) yes
C9 C8 C14 107.8(3) yes
C8 C9 C11 111.4(5) yes
C8 C9 C10 114.0(4) yes
C10 C9 C11 114.9(4) yes
C5 C10 C9 107.1(4) yes
C2 C10 C9 114.2(4) yes
C2 C10 C5 97.8(5) yes
C9 C10 C25 113.2(5) yes
C5 C10 C25 114.6(4) yes
C2 C10 C25 109.1(5) yes
C16 C17 C28 108.7(4) yes
C16 C17 C22 116.3(5) yes
C16 C17 C18 108.3(6) yes
C22 C17 C28 108.3(5) yes
C18 C17 C28 114.3(5) yes
C18 C17 C22 101.0(4) yes
C13 C18 C17 112.7(4) yes
C17 C18 C19 103.9(5) yes
C13 C18 C19 119.6(5) yes
C18 C19 C21 103.2(5) yes
C18 C19 C20 116.7(6) yes
C20 C19 C21 112.8(5) yes
C19 C20 C30 119.6(7) yes
C19 C20 C29 115.9(7) yes
C29 C20 C30 124.5(8) yes
C19 C21 C22 108.4(6) yes
C17 C22 C21 102.9(5) yes
C17 C28 O34 127.0(5) yes
C17 C28 O33 112.4(5) yes
O33 C28 O34 120.7(5) yes
O32 C1 H1C1 106(4) no
C2 C1 H1C1 127(3) no
C1 C2 H1C2 98(3) no
C10 C2 H1C2 112(3) no
C3 C2 H1C2 116(3) no
C2 C3 H1C3 109(3) no
O31 C3 H1C3 116(4) no
C4 C3 H1C3 100(3) no
C4 C5 H1C5 106(4) no
C10 C5 H1C5 100(3) no
C6 C5 H1C5 107(4) no
C5 C6 H2C6 106(4) no
C5 C6 H1C6 107(4) no
H1C6 C6 H2C6 104(5) no
C7 C6 H2C6 116(4) no
C7 C6 H1C6 116(3) no
C6 C7 H2C7 106(3) no
C6 C7 H1C7 109(3) no
H1C7 C7 H2C7 114(4) no
C8 C7 H2C7 109(3) no
C8 C7 H1C7 106(3) no
C8 C9 H1C9 107(4) no
C11 C9 H1C9 107(3) no
C10 C9 H1C9 102(3) no
C9 C11 H2C11 103(3) no
C9 C11 H1C11 114(3) no
H1C11 C11 H2C11 106(4) no
C12 C11 H2C11 113(3) no
C12 C11 H1C11 108(3) no
C11 C12 H2C12 119(4) no
C11 C12 H1C12 108(3) no
H1C12 C12 H2C12 81(5) no
C13 C12 H2C12 118(4) no
C13 C12 H1C12 116(3) no
C21 C19 H1C19 120(3) no
C20 C19 H1C19 94(4) no
C19 C21 H2C21 112(4) no
C19 C21 H1C21 108(3) no
H1C21 C21 H2C21 110(4) no
C22 C21 H2C21 108(3) no
C22 C21 H1C21 109(4) no
C21 C22 H2C22 117(3) no
C21 C22 H1C22 117(3) no
C17 C22 H2C22 105(3) no
C17 C22 H1C22 106(3) no
H1C22 C22 H2C22 107(5) no
C4 C23 H3C23 118(3) no
C4 C23 H2C23 109(3) no
C4 C23 H1C23 111(3) no
H2C23 C23 H3C23 105(5) no
H1C23 C23 H3C23 112(4) no
H1C23 C23 H2C23 100(5) no
C4 C24 H3C24 110(3) no
C4 C24 H2C24 112(3) no
C4 C24 H1C24 103(3) no
H2C24 C24 H3C24 116(4) no
H1C24 C24 H3C24 105(4) no
H1C24 C24 H2C24 111(5) no
C10 C25 H3C25 97(4) no
C10 C25 H2C25 114(3) no
C10 C25 H1C25 114(3) no
H2C25 C25 H3C25 107(5) no
H1C25 C25 H3C25 112(4) no
H1C25 C25 H2C25 111(4) no
C8 C26 H3C26 115(3) no
C8 C26 H2C26 109(4) no
C8 C26 H1C26 114(3) no
H2C26 C26 H3C26 120(5) no
C12 C13 H1C13 108(4) no
C18 C13 H1C13 105(3) no
C14 C13 H1C13 108(3) no
C14 C15 H2C15 116(3) no
C14 C15 H1C15 111(4) no
H1C15 C15 H2C15 98(5) no
C16 C15 H2C15 107(3) no
C16 C15 H1C15 109(4) no
C15 C16 H2C16 102(3) no
C15 C16 H1C16 102(3) no
H1C16 C16 H2C16 120(5) no
C17 C16 H2C16 113(3) no
C17 C16 H1C16 110(3) no
C17 C18 H1C18 101(3) no
C13 C18 H1C18 111(3) no
C19 C18 H1C18 106(3) no
C18 C19 H1C19 110(3) no
H1C26 C26 H3C26 99(5) no
H1C26 C26 H2C26 98(5) no
C14 C27 H3C27 110(4) no
C14 C27 H2C27 107(3) no
C14 C27 H1C27 117(4) no
H2C27 C27 H3C27 110(6) no
H1C27 C27 H3C27 100(5) no
H1C27 C27 H2C27 112(4) no
C20 C29 H2C29 114(3) no
C20 C29 H1C29 116(4) no
H1C29 C29 H2C29 108(5) no
C20 C30 H3C30 117(3) no
C20 C30 H2C30 109(3) no
C20 C30 H1C30 113(3) no
H2C30 C30 H3C30 104(5) no
H1C30 C30 H3C30 111(5) no
H1C30 C30 H2C30 101(4) no
C3 O31 H1O31 119(3) no
C28 O33 H1O33 119(3) no

loop_
_geom_bond_atom_site_label_1
_geom_bond_atom_site_label_2
_geom_bond_distance
_geom_bond_publ_flag
C1 C2 1.509(10) yes
C1 O32 1.171(8) yes
C2 C3 1.540(9) yes
C2 C10 1.547(8) yes
C3 C4 1.561(7) yes
C3 O31 1.423(9) yes
C4 C5 1.545(9) yes
C4 C23 1.536(6) yes
C4 C24 1.520(10) yes
C5 C6 1.499(7) yes
C5 C10 1.535(9) yes
C6 C7 1.548(9) yes
C7 C8 1.550(9) yes
C8 C9 1.570(7) yes
C8 C14 1.590(7) yes
C8 C26 1.546(8) yes
C9 C10 1.559(8) yes
C9 C11 1.529(9) yes
C10 C25 1.553(8) yes
C11 C12 1.514(8) yes
C12 C13 1.541(8) yes
C13 C14 1.561(9) yes
C13 C18 1.524(8) yes
C14 C15 1.567(7) yes
C14 C27 1.534(8) yes
C15 C16 1.542(9) yes
C16 C17 1.526(10) yes
C17 C18 1.559(7) yes
C17 C22 1.540(9) yes
C17 C28 1.517(8) yes
C18 C19 1.548(9) yes
C19 C20 1.492(7) yes
C19 C21 1.553(11) yes
C20 C29 1.379(16) yes
C20 C30 1.427(14) yes
C21 C22 1.531(10) yes
C28 O33 1.324(7) yes
C28 O34 1.205(8) yes
C1 H1C1 1.13(7) no
C2 H1C2 1.13(6) no
C3 H1C3 1.08(6) no
C5 H1C5 .95(6) no
C6 H1C6 1.01(6) no
C6 H2C6 .93(6) no
C7 H1C7 1.12(5) no
C7 H2C7 1.03(5) no
C9 H1C9 1.07(5) no
C11 H1C11 .99(7) no
C11 H2C11 1.05(6) no
C12 H1C12 1.00(5) no
C12 H2C12 .92(5) no
C13 H1C13 1.06(5) no
C15 H1C15 .87(6) no
C15 H2C15 1.05(5) no
C16 H1C16 1.06(5) no
C16 H2C16 .98(5) no
C18 H1C18 .97(6) no
C19 H1C19 .97(7) no
C21 H1C21 1.05(5) no
C21 H2C21 1.03(5) no
C22 H1C22 1.05(6) no
C22 H2C22 .99(5) no
C23 H1C23 1.00(7) no
C23 H2C23 1.05(6) no
C23 H3C23 1.00(5) no
C24 H1C24 .97(7) no
C24 H2C24 1.04(5) no
C24 H3C24 1.11(5) no
C25 H1C25 1.16(7) no
C25 H2C25 1.02(5) no
C25 H3C25 1.04(6) no
C26 H1C26 .99(6) no
C26 H2C26 .87(5) no
C26 H3C26 .93(6) no
C27 H1C27 .98(7) no
C27 H2C27 1.03(7) no
C27 H3C27 .82(6) no
C29 H1C29 .98(6) no
C29 H2C29 1.02(6) no
C30 H1C30 1.00(6) no
C30 H2C30 1.09(5) no
C30 H3C30 1.00(6) no
O31 H1O31 1.00(6) no
O33 H1O33 .98(5) no

loop_
_geom_torsion_atom_site_label_1
_geom_torsion_atom_site_label_2
_geom_torsion_atom_site_label_3
_geom_torsion_atom_site_label_4
_geom_torsion
_geom_torsion_publ_flag
C2 C3 C4 C5 4.3(6) yes
C3 C4 C5 C10 25.8(6) yes
C4 C5 C10 C2 -44.8(5) yes
C5 C10 C2 C3 46.1(5) yes
C10 C2 C3 C4 -32.6(6) yes
C5 C6 C7 C8 56.7(6) yes
C6 C7 C8 C9 -51.7(6) yes
C7 C8 C9 C10 50.3(6) yes
C8 C9 C10 C5 -53.0(6) yes
C9 C10 C5 C6 60.3(6) yes
C10 C5 C6 C7 -62.0(6) yes
C8 C9 C11 C12 52.8(6) yes
C9 C11 C12 C13 -52.1(7) yes
C11 C12 C13 C14 58.4(6) yes
C12 C13 C14 C8 -63.9(5) yes
C13 C14 C8 C9 63.3(5) yes
C14 C8 C9 C11 -58.3(6) yes
C13 C14 C15 C16 -50.6(6) yes
C14 C15 C16 C17 56.6(6) yes
C15 C16 C17 C18 -59.0(6) yes
C16 C17 C18 C13 61.8(6) yes
C17 C18 C13 C14 -57.0(6) yes
C18 C13 C14 C15 49.2(6) yes
C17 C18 C19 C21 29.2(6) yes
C18 C19 C21 C22 -3.0(7) yes
C19 C21 C22 C17 -24.6(7) yes
C21 C22 C17 C18 41.8(6) yes
C22 C17 C18 C19 -44.6(6) yes
